data_7244683
loop_
_publ_author_name
'Baruah, Jubaraj Bikash'
'Nath, Jitendra'

_publ_section_title
;
 Polymorphic Solvates, Ionic-cocrystals and C-N Bond Formation to Form
 Ionic Cocrystal In Sulfamethoxazole and Sulfathiazole Derived Urea
;
_journal_name_full CrystEngComm
_journal_paper_doi 10.1039/D1CE01731D
_journal_year 2022
_chemical_formula_sum 'C18 H19 N5 O6 S3'
_chemical_formula_weight 497.56
_space_group_crystal_system monoclinic
_space_group_IT_number 14
_space_group_name_Hall '-P 2ybc'
_space_group_name_H-M_alt 'P 1 21/c 1'
_atom_sites_solution_hydrogens mixed
_audit_creation_method SHELXL-2014/7
_audit_update_record
;
2021-10-10 deposited with the CCDC.	2022-03-30 downloaded from the CCDC.
;
_cell_angle_alpha 90
_cell_angle_beta 105.40(11)
_cell_angle_gamma 90
_cell_formula_units_Z 4
_cell_length_a 25.35(5)
_cell_length_b 5.0173(8)
_cell_length_c 17.801(8)
_cell_measurement_reflns_used 967
_cell_measurement_temperature 293(2)
_cell_measurement_theta_max 21.5850
_cell_measurement_theta_min 2.9440
_cell_volume 2183(5)
_computing_structure_refinement 'SHELXL-2014/7 (Sheldrick, 2014)'
_diffrn_ambient_temperature 293(2)
_diffrn_measured_fraction_theta_full 0.999
_diffrn_measured_fraction_theta_max 0.999
_diffrn_measurement_device_type 'CCD area detector'
_diffrn_measurement_method 'phi and omega scans'
_diffrn_radiation_type MoK\a
_diffrn_radiation_wavelength 0.71073
_diffrn_reflns_av_R_equivalents 0.0616
_diffrn_reflns_av_unetI/netI 0.1270
_diffrn_reflns_Laue_measured_fraction_full 0.999
_diffrn_reflns_Laue_measured_fraction_max 0.999
_diffrn_reflns_limit_h_max 29
_diffrn_reflns_limit_h_min -30
_diffrn_reflns_limit_k_max 5
_diffrn_reflns_limit_k_min -5
_diffrn_reflns_limit_l_max 21
_diffrn_reflns_limit_l_min -13
_diffrn_reflns_number 7221
_diffrn_reflns_point_group_measured_fraction_full 0.999
_diffrn_reflns_point_group_measured_fraction_max 0.999
_diffrn_reflns_theta_full 25.050
_diffrn_reflns_theta_max 25.050
_diffrn_reflns_theta_min 2.297
_exptl_absorpt_coefficient_mu 0.386
_exptl_absorpt_correction_T_max 1.00000
_exptl_absorpt_correction_T_min 0.87626
_exptl_absorpt_correction_type multi-scan
_exptl_absorpt_process_details multi-scan
_exptl_crystal_colour red
_exptl_crystal_density_diffrn 1.514
_exptl_crystal_description block
_exptl_crystal_F_000 1032
_exptl_crystal_size_max 0.31
_exptl_crystal_size_mid 0.28
_exptl_crystal_size_min 0.26
_refine_diff_density_max 0.363
_refine_diff_density_min -0.406
_refine_diff_density_rms 0.080
_refine_ls_extinction_method none
_refine_ls_goodness_of_fit_ref 1.015
_refine_ls_hydrogen_treatment mixed
_refine_ls_matrix_type full
_refine_ls_number_parameters 303
_refine_ls_number_reflns 3834
_refine_ls_number_restraints 0
_refine_ls_restrained_S_all 1.015
_refine_ls_R_factor_all 0.1484
_refine_ls_R_factor_gt 0.0721
_refine_ls_shift/su_max 0.000
_refine_ls_shift/su_mean 0.000
_refine_ls_structure_factor_coef Fsqd
_refine_ls_weighting_details 'w=1/[\s^2^(Fo^2^)+(0.0700P)^2^+0.1500P] where P=(Fo^2^+2Fc^2^)/3'
_refine_ls_weighting_scheme calc
_refine_ls_wR_factor_gt 0.1516
_refine_ls_wR_factor_ref 0.2107
_reflns_Friedel_coverage 0.000
_reflns_number_gt 1908
_reflns_number_total 3834
_reflns_threshold_expression 'I > 2\s(I)'
_cod_data_source_file d1ce01731d2.cif
_cod_data_source_block STZU_DMSO
_cod_original_cell_volume 2183(4)
_cod_original_sg_symbol_H-M 'P 21/c'
_cod_database_code 7244683
_shelx_shelxl_version_number 2014/7
_shelx_space_group_comment
;
The symmetry employed for this shelxl refinement is uniquely defined
by the following loop, which should always be used as a source of
symmetry information in preference to the above space-group names.
They are only intended as comments.
;

loop_
_space_group_symop_operation_xyz
'x, y, z'
'-x, y+1/2, -z+1/2'
'-x, -y, -z'
'x, -y-1/2, z-1/2'

loop_
_atom_site_label
_atom_site_type_symbol
_atom_site_fract_x
_atom_site_fract_y
_atom_site_fract_z
_atom_site_U_iso_or_equiv
_atom_site_adp_type
_atom_site_occupancy
_atom_site_site_symmetry_order
_atom_site_calc_flag
_atom_site_refinement_flags_posn
_atom_site_refinement_flags_adp
_atom_site_refinement_flags_occupancy
_atom_site_disorder_assembly
_atom_site_disorder_group
S1 S 0.90511(7) 1.4303(3) 0.50764(9) 0.0521(5) Uani 1 1 d . . . . .
S2 S 0.89348(8) 1.2701(3) 0.32290(9) 0.0689(6) Uani 1 1 d . . . . .
S3 S 0.71646(9) 0.4784(3) 0.75533(9) 0.0703(6) Uani 1 1 d . . . . .
O5 O 0.93460(17) 1.5206(7) 0.5840(2) 0.0602(11) Uani 1 1 d . . . . .
O3 O 0.68224(17) 0.6288(8) 0.4172(2) 0.0646(12) Uani 1 1 d . . . . .
O4 O 0.88189(17) 1.6200(7) 0.4478(2) 0.0631(12) Uani 1 1 d . . . . .
N2 N 0.66312(19) 0.3837(9) 0.5153(3) 0.0476(12) Uani 1 1 d . . . . .
O6 O 0.7233(2) 0.3806(8) 0.6793(2) 0.0797(15) Uani 1 1 d . . . . .
N4 N 0.94706(18) 1.2306(8) 0.4814(3) 0.0477(12) Uani 1 1 d . . . . .
N3 N 0.7313(2) 0.6874(9) 0.5442(3) 0.0520(13) Uani 1 1 d . . . . .
C16 C 0.9617(3) 0.9128(12) 0.3114(4) 0.0605(17) Uani 1 1 d . . . . .
H15 H 0.9819 0.7895 0.2915 0.073 Uiso 1 1 calc R U . . .
C8 C 0.7704(2) 0.8708(10) 0.5335(3) 0.0453(14) Uani 1 1 d . . . . .
N1 N 0.4773(3) -0.2138(13) 0.3658(4) 0.0769(17) Uani 1 1 d . . . . .
C13 C 0.8522(2) 1.2225(10) 0.5202(3) 0.0443(14) Uani 1 1 d . . . . .
O2 O 0.4663(2) -0.4102(11) 0.4000(3) 0.1006(18) Uani 1 1 d . . . . .
C7 C 0.6912(2) 0.5745(11) 0.4855(4) 0.0490(14) Uani 1 1 d . . . . .
C6 C 0.6182(2) 0.2326(10) 0.4735(3) 0.0483(14) Uani 1 1 d . . . . .
C10 C 0.8199(2) 0.8829(11) 0.5907(3) 0.0501(15) Uani 1 1 d . . . . .
H10 H 0.8256 0.7715 0.6339 0.060 Uiso 1 1 calc R U . . .
C9 C 0.7610(2) 1.0406(10) 0.4706(3) 0.0490(14) Uani 1 1 d . . . . .
H9 H 0.7277 1.0389 0.4328 0.059 Uiso 1 1 calc R U . . .
C11 C 0.8604(2) 1.0568(10) 0.5845(3) 0.0510(15) Uani 1 1 d . . . . .
H11A H 0.8933 1.0632 0.6232 0.061 Uiso 1 1 calc R U . . .
C12 C 0.8025(2) 1.2150(10) 0.4645(3) 0.0496(15) Uani 1 1 d . . . . .
H12 H 0.7965 1.3292 0.4219 0.059 Uiso 1 1 calc R U . . .
O1 O 0.4489(2) -0.1359(12) 0.3039(3) 0.111(2) Uani 1 1 d . . . . .
N5 N 0.9719(2) 0.9727(9) 0.3892(3) 0.0510(13) Uani 1 1 d . . . . .
C3 C 0.5552(3) -0.1252(11) 0.4780(4) 0.0608(17) Uani 1 1 d . . . . .
H3 H 0.5435 -0.2604 0.5055 0.073 Uiso 1 1 calc R U . . .
C4 C 0.6008(3) 0.0278(11) 0.5125(3) 0.0546(16) Uani 1 1 d . . . . .
H4 H 0.6202 -0.0092 0.5636 0.066 Uiso 1 1 calc R U . . .
C1 C 0.5283(3) -0.0716(12) 0.4029(4) 0.0610(17) Uani 1 1 d . . . . .
C5 C 0.5903(3) 0.2770(12) 0.3956(4) 0.0643(17) Uani 1 1 d . . . . .
H5 H 0.6024 0.4074 0.3670 0.077 Uiso 1 1 calc R U . . .
C15 C 0.9202(3) 1.0494(13) 0.2679(4) 0.0702(19) Uani 1 1 d . . . . .
H16 H 0.9069 1.0294 0.2142 0.084 Uiso 1 1 calc R U . . .
C2 C 0.5443(3) 0.1252(13) 0.3610(4) 0.0674(18) Uani 1 1 d . . . . .
H2 H 0.5247 0.1578 0.3097 0.081 Uiso 1 1 calc R U . . .
C18 C 0.7622(3) 0.7450(13) 0.7842(4) 0.082(2) Uani 1 1 d . . . . .
H18A H 0.7991 0.6794 0.7968 0.123 Uiso 1 1 calc R U . . .
H18B H 0.7556 0.8298 0.8292 0.123 Uiso 1 1 calc R U . . .
H18C H 0.7570 0.8718 0.7425 0.123 Uiso 1 1 calc R U . . .
C17 C 0.6557(3) 0.6630(17) 0.7330(4) 0.116(3) Uani 1 1 d . . . . .
H17A H 0.6583 0.8058 0.6983 0.174 Uiso 1 1 calc R U . . .
H17B H 0.6498 0.7352 0.7801 0.174 Uiso 1 1 calc R U . . .
H17C H 0.6256 0.5492 0.7084 0.174 Uiso 1 1 calc R U . . .
C14 C 0.9395(2) 1.1602(11) 0.4083(3) 0.0501(14) Uani 1 1 d . . . . .
H3N H 0.736(2) 0.636(9) 0.594(3) 0.045(16) Uiso 1 1 d . . . . .
H2N H 0.678(2) 0.348(10) 0.573(3) 0.075(19) Uiso 1 1 d . . . . .
H5N H 0.999(2) 0.889(9) 0.431(3) 0.048(16) Uiso 1 1 d . . . . .

loop_
_atom_site_aniso_label
_atom_site_aniso_U_11
_atom_site_aniso_U_22
_atom_site_aniso_U_33
_atom_site_aniso_U_23
_atom_site_aniso_U_13
_atom_site_aniso_U_12
S1 0.0560(10) 0.0458(9) 0.0581(11) -0.0029(7) 0.0217(8) -0.0019(8)
S2 0.0781(13) 0.0678(11) 0.0567(11) 0.0072(8) 0.0108(9) 0.0036(10)
S3 0.1011(16) 0.0617(11) 0.0459(11) -0.0005(8) 0.0156(9) -0.0153(10)
O5 0.060(3) 0.061(3) 0.061(3) -0.0168(19) 0.017(2) -0.003(2)
O3 0.066(3) 0.080(3) 0.045(3) 0.005(2) 0.010(2) -0.015(2)
O4 0.065(3) 0.049(2) 0.077(3) 0.015(2) 0.023(2) -0.007(2)
N2 0.047(3) 0.051(3) 0.042(3) 0.003(2) 0.007(2) -0.006(2)
O6 0.124(4) 0.072(3) 0.044(3) -0.006(2) 0.023(3) -0.013(3)
N4 0.038(3) 0.051(3) 0.058(3) -0.002(2) 0.020(2) 0.002(2)
N3 0.051(3) 0.060(3) 0.044(3) 0.003(3) 0.012(3) -0.009(3)
C16 0.066(5) 0.064(4) 0.061(4) -0.005(3) 0.032(4) -0.007(4)
C8 0.045(4) 0.045(3) 0.048(4) -0.002(3) 0.016(3) -0.001(3)
N1 0.072(5) 0.072(4) 0.090(5) -0.019(4) 0.027(4) -0.014(4)
C13 0.049(4) 0.037(3) 0.052(4) -0.003(3) 0.024(3) -0.001(3)
O2 0.086(4) 0.092(4) 0.123(5) -0.015(3) 0.025(3) -0.034(3)
C7 0.043(4) 0.051(3) 0.057(4) -0.010(3) 0.019(3) 0.003(3)
C6 0.045(4) 0.041(3) 0.062(4) -0.004(3) 0.020(3) -0.004(3)
C10 0.056(4) 0.053(3) 0.044(4) 0.008(3) 0.018(3) 0.002(3)
C9 0.037(3) 0.058(4) 0.050(4) -0.001(3) 0.007(3) -0.005(3)
C11 0.048(4) 0.053(3) 0.048(4) 0.003(3) 0.004(3) 0.003(3)
C12 0.054(4) 0.046(3) 0.046(4) 0.001(3) 0.009(3) 0.010(3)
O1 0.099(5) 0.139(5) 0.082(4) -0.018(4) 0.002(3) -0.043(4)
N5 0.044(3) 0.056(3) 0.055(4) 0.000(3) 0.016(3) -0.003(3)
C3 0.062(4) 0.054(4) 0.076(5) 0.004(3) 0.035(4) -0.005(3)
C4 0.051(4) 0.058(4) 0.055(4) -0.005(3) 0.013(3) -0.010(3)
C1 0.061(4) 0.056(4) 0.072(5) -0.012(3) 0.028(4) -0.012(4)
C5 0.060(4) 0.069(4) 0.064(4) 0.003(3) 0.018(3) -0.012(4)
C15 0.075(5) 0.079(5) 0.058(5) 0.005(3) 0.020(4) -0.013(4)
C2 0.061(4) 0.081(5) 0.054(4) -0.007(3) 0.005(3) -0.016(4)
C18 0.073(5) 0.086(5) 0.085(5) -0.015(4) 0.017(4) -0.020(4)
C17 0.080(6) 0.172(8) 0.090(6) -0.042(6) 0.014(5) -0.003(6)
C14 0.051(4) 0.050(3) 0.055(4) -0.002(3) 0.024(3) 0.000(3)

loop_
_atom_type_symbol
_atom_type_description
_atom_type_scat_dispersion_real
_atom_type_scat_dispersion_imag
_atom_type_scat_source
C C 0.0033 0.0016 'International Tables Vol C Tables 4.2.6.8 and 6.1.1.4'
H H 0.0000 0.0000 'International Tables Vol C Tables 4.2.6.8 and 6.1.1.4'
N N 0.0061 0.0033 'International Tables Vol C Tables 4.2.6.8 and 6.1.1.4'
O O 0.0106 0.0060 'International Tables Vol C Tables 4.2.6.8 and 6.1.1.4'
S S 0.1246 0.1234 'International Tables Vol C Tables 4.2.6.8 and 6.1.1.4'

loop_
_geom_angle_atom_site_label_1
_geom_angle_atom_site_label_2
_geom_angle_atom_site_label_3
_geom_angle
_geom_angle_site_symmetry_1
_geom_angle_site_symmetry_3
_geom_angle_publ_flag
O4 S1 O5 120.0(2) . . ?
O4 S1 N4 111.6(3) . . ?
O5 S1 N4 104.5(3) . . ?
O4 S1 C13 108.1(3) . . ?
O5 S1 C13 106.8(3) . . ?
N4 S1 C13 104.6(3) . . ?
C15 S2 C14 91.1(3) . . ?
O6 S3 C17 106.0(3) . . ?
O6 S3 C18 106.8(3) . . ?
C17 S3 C18 97.8(4) . . ?
C7 N2 C6 126.8(5) . . ?
C14 N4 S1 121.2(4) . . ?
C7 N3 C8 125.2(5) . . ?
C15 C16 N5 112.6(6) . . ?
C9 C8 C10 119.7(5) . . ?
C9 C8 N3 122.7(5) . . ?
C10 C8 N3 117.6(5) . . ?
O1 N1 O2 123.5(7) . . ?
O1 N1 C1 119.4(6) . . ?
O2 N1 C1 117.1(7) . . ?
C12 C13 C11 119.0(5) . . ?
C12 C13 S1 120.4(4) . . ?
C11 C13 S1 120.5(5) . . ?
O3 C7 N3 125.2(6) . . ?
O3 C7 N2 124.4(6) . . ?
N3 C7 N2 110.3(5) . . ?
C4 C6 C5 118.3(5) . . ?
C4 C6 N2 117.3(5) . . ?
C5 C6 N2 124.4(5) . . ?
C11 C10 C8 121.1(5) . . ?
C8 C9 C12 118.7(5) . . ?
C10 C11 C13 119.8(5) . . ?
C13 C12 C9 121.7(5) . . ?
C14 N5 C16 116.3(5) . . ?
C1 C3 C4 118.0(6) . . ?
C6 C4 C3 122.0(6) . . ?
C3 C1 C2 122.6(6) . . ?
C3 C1 N1 119.9(6) . . ?
C2 C1 N1 117.4(6) . . ?
C2 C5 C6 119.8(6) . . ?
C16 C15 S2 111.7(5) . . ?
C1 C2 C5 119.3(6) . . ?
N4 C14 N5 119.9(5) . . ?
N4 C14 S2 131.9(5) . . ?
N5 C14 S2 108.1(4) . . ?

loop_
_geom_bond_atom_site_label_1
_geom_bond_atom_site_label_2
_geom_bond_distance
_geom_bond_site_symmetry_2
_geom_bond_publ_flag
S1 O4 1.433(4) . ?
S1 O5 1.440(4) . ?
S1 N4 1.617(5) . ?
S1 C13 1.759(6) . ?
S2 C15 1.731(7) . ?
S2 C14 1.742(6) . ?
S3 O6 1.492(4) . ?
S3 C17 1.751(8) . ?
S3 C18 1.756(6) . ?
O3 C7 1.208(6) . ?
N2 C7 1.380(7) . ?
N2 C6 1.405(7) . ?
N4 C14 1.312(6) . ?
N3 C7 1.371(7) . ?
N3 C8 1.403(7) . ?
C16 C15 1.321(8) . ?
C16 N5 1.373(7) . ?
C8 C9 1.378(7) . ?
C8 C10 1.391(8) . ?
N1 O1 1.210(7) . ?
N1 O2 1.229(7) . ?
N1 C1 1.470(8) . ?
C13 C12 1.381(8) . ?
C13 C11 1.385(7) . ?
C6 C4 1.377(7) . ?
C6 C5 1.398(7) . ?
C10 C11 1.375(7) . ?
C9 C12 1.393(7) . ?
N5 C14 1.350(7) . ?
C3 C1 1.357(8) . ?
C3 C4 1.387(8) . ?
C1 C2 1.363(8) . ?
C5 C2 1.392(8) . ?
